data_4082390
loop_
_publ_author_name
'Komiyama, Yoko'
'Kuwabara, Junpei'
'Kanbara, Takaki'

_publ_section_title
;
 Deprotonation-Induced Structural Changes in SNS-Pincer Ruthenium
 Complexes with Secondary Thioamide Groups
;
_journal_issue 4
_journal_name_full Organometallics
_journal_page_first 885
_journal_paper_doi 10.1021/om400969p
_journal_volume 33
_journal_year 2014
_chemical_formula_moiety 'C44 H28 Cl6 N6 O4 Ru2 S4 '
_chemical_formula_sum 'C44 H28 Cl6 N6 O4 Ru2 S4'
_chemical_formula_weight 1247.84
_space_group_IT_number 14
_symmetry_cell_setting monoclinic
_symmetry_Int_Tables_number 14
_symmetry_space_group_name_Hall '-P 2yn'
_symmetry_space_group_name_H-M 'P 1 21/n 1'
_cell_angle_alpha 90.0000
_cell_angle_beta 93.295(3)
_cell_angle_gamma 90.0000
_cell_formula_units_Z 4
_cell_length_a 14.302(3)
_cell_length_b 18.708(3)
_cell_length_c 17.822(3)
_cell_measurement_reflns_used 1568
_cell_measurement_temperature 90
_cell_measurement_theta_max 22.93
_cell_measurement_theta_min 2.29
_cell_volume 4760.6(15)
_computing_cell_refinement 'MSC/AFC Diffractometer Control'
_computing_data_collection 'MSC/AFC Diffractometer Control'
_computing_data_reduction CrystalStructure
_computing_publication_material 'CrystalStructure 3.8'
_computing_structure_refinement SHELXL
_computing_structure_solution SIR92
_diffrn_ambient_temperature 90
_diffrn_detector_area_resol_mean 8.333
_diffrn_measured_fraction_theta_full 0.984
_diffrn_measured_fraction_theta_max 0.984
_diffrn_measurement_device_type 'Bruker APEX-II CCD'
_diffrn_measurement_method 'phi and omega scans'
_diffrn_radiation_monochromator 'Bruker Helios multilayer confocal mirror'
_diffrn_radiation_source 'Bruker TXS fine-focus rotating anode'
_diffrn_radiation_type 'Mo K\a'
_diffrn_radiation_wavelength 0.71073
_diffrn_reflns_av_R_equivalents 0.128
_diffrn_reflns_limit_h_max 18
_diffrn_reflns_limit_h_min -16
_diffrn_reflns_limit_k_max 24
_diffrn_reflns_limit_k_min -15
_diffrn_reflns_limit_l_max 22
_diffrn_reflns_limit_l_min -23
_diffrn_reflns_number 26551
_diffrn_reflns_theta_full 27.48
_diffrn_reflns_theta_max 27.48
_diffrn_standards_decay_% 0.00
_diffrn_standards_interval_count 0
_diffrn_standards_number 0
_exptl_absorpt_coefficient_mu 1.197
_exptl_absorpt_correction_T_max 0.7456
_exptl_absorpt_correction_T_min 0.6417
_exptl_absorpt_correction_type empirical
_exptl_absorpt_process_details
; 
SADABS V2008/1 (Bruker AXS) 
;
_exptl_crystal_colour nONE
_exptl_crystal_density_diffrn 1.741
_exptl_crystal_density_method 'not measured'
_exptl_crystal_description nONE
_exptl_crystal_F_000 2480.00
_exptl_crystal_size_max 0.08
_exptl_crystal_size_mid 0.08
_exptl_crystal_size_min 0.03
_refine_diff_density_max 1.02
_refine_diff_density_min -0.90
_refine_ls_extinction_method none
_refine_ls_goodness_of_fit_ref 0.957
_refine_ls_hydrogen_treatment refall
_refine_ls_number_parameters 596
_refine_ls_number_reflns 10752
_refine_ls_R_factor_gt 0.0681
_refine_ls_shift/su_max 0.0000
_refine_ls_structure_factor_coef Fsqd
_refine_ls_weighting_details 'w = 1/[\s^2^(Fo^2^)+(0.0377P)^2^+0.0000P] where P=(Fo^2^+2Fc^2^)/3'
_refine_ls_weighting_scheme calc
_refine_ls_wR_factor_ref 0.1389
_reflns_number_gt 4994
_reflns_number_total 10752
_reflns_threshold_expression F^2^>2.0\s(F^2^)
_cod_data_source_file om400969p_si_001.cif
_cod_data_source_block '_kmy149'
_cod_original_cell_volume 4760.8(15)
_cod_original_formula_sum 'C44 H28 Cl6 N6 O4 Ru2 S4 '
_cod_database_code 4082390

loop_
_symmetry_equiv_pos_site_id
_symmetry_equiv_pos_as_xyz
1 +X,+Y,+Z
2 1/2-X,1/2+Y,1/2-Z
3 -X,-Y,-Z
4 1/2+X,1/2-Y,1/2+Z

loop_
_atom_site_label
_atom_site_type_symbol
_atom_site_fract_x
_atom_site_fract_y
_atom_site_fract_z
_atom_site_U_iso_or_equiv
_atom_site_adp_type
_atom_site_occupancy
_atom_site_symmetry_multiplicity
_atom_site_calc_flag
_atom_site_refinement_flags
Ru(1) Ru 0.96545(4) 0.46165(3) 0.69641(4) 0.01937(16) Uani 1.00 1 d .
Ru(2) Ru 1.04072(4) 0.28527(4) 0.76774(4) 0.01912(16) Uani 1.00 1 d .
Cl(3) Cl 0.5601(2) 0.55146(17) 0.63865(15) 0.0782(9) Uani 1.00 1 d .
Cl(4) Cl 0.6584(2) 0.6614(2) 0.5625(2) 0.1270(17) Uani 1.00 1 d .
Cl(5) Cl 0.6325(2) 0.52036(19) 0.49509(17) 0.0912(11) Uani 1.00 1 d .
Cl(6) Cl 0.8055(2) 0.40164(17) 0.48302(17) 0.0735(9) Uani 1.00 1 d .
Cl(7) Cl 0.88859(18) 0.31010(14) 0.37726(13) 0.0523(7) Uani 1.00 1 d .
Cl(8) Cl 0.8330(2) 0.25268(19) 0.51702(18) 0.0872(10) Uani 1.00 1 d .
S(1) S 1.02142(13) 0.35250(10) 0.64559(11) 0.0208(4) Uani 1.00 1 d .
S(2) S 0.94537(13) 0.56794(11) 0.76538(12) 0.0244(5) Uani 1.00 1 d .
S(3) S 0.98590(13) 0.39512(11) 0.81863(11) 0.0204(4) Uani 1.00 1 d .
S(4) S 1.05701(13) 0.17730(11) 0.69997(12) 0.0253(5) Uani 1.00 1 d .
O(1) O 0.7573(3) 0.4353(3) 0.6765(3) 0.0309(14) Uani 1.00 1 d .
O(2) O 0.9508(3) 0.5444(3) 0.5524(3) 0.0356(14) Uani 1.00 1 d .
O(3) O 1.2497(3) 0.3118(3) 0.7859(3) 0.0323(14) Uani 1.00 1 d .
O(4) O 1.0710(4) 0.1989(3) 0.9080(3) 0.0436(17) Uani 1.00 1 d .
N(1) N 1.1078(3) 0.4869(3) 0.7113(3) 0.0192(14) Uani 1.00 1 d .
N(2) N 1.2003(4) 0.3491(3) 0.5996(3) 0.0275(16) Uani 1.00 1 d .
N(3) N 1.0928(3) 0.6506(3) 0.8127(3) 0.0203(14) Uani 1.00 1 d .
N(4) N 0.8973(3) 0.2601(3) 0.7565(3) 0.0164(14) Uani 1.00 1 d .
N(5) N 0.8074(4) 0.3981(3) 0.8675(3) 0.0213(15) Uani 1.00 1 d .
N(6) N 0.9107(4) 0.0859(3) 0.6766(3) 0.0239(15) Uani 1.00 1 d .
C(1) C 0.8356(5) 0.4438(4) 0.6837(4) 0.0259(19) Uani 1.00 1 d .
C(2) C 0.9569(5) 0.5123(4) 0.6076(4) 0.027(2) Uani 1.00 1 d .
C(3) C 1.1408(4) 0.3816(4) 0.6366(4) 0.0192(18) Uani 1.00 1 d .
C(4) C 1.0630(4) 0.5924(4) 0.7806(4) 0.0196(17) Uani 1.00 1 d .
C(5) C 1.1735(5) 0.4462(4) 0.6806(4) 0.0219(18) Uani 1.00 1 d .
C(6) C 1.2686(5) 0.4605(4) 0.6891(4) 0.0276(19) Uani 1.00 1 d .
C(7) C 1.2951(5) 0.5195(4) 0.7312(4) 0.030(2) Uani 1.00 1 d .
C(8) C 1.2296(4) 0.5620(4) 0.7627(4) 0.0219(18) Uani 1.00 1 d .
C(9) C 1.1357(4) 0.5454(4) 0.7515(4) 0.0200(17) Uani 1.00 1 d .
C(10) C 1.1791(5) 0.2862(4) 0.5583(4) 0.0258(19) Uani 1.00 1 d .
C(11) C 1.1217(5) 0.2858(4) 0.4927(4) 0.0262(19) Uani 1.00 1 d .
C(12) C 1.1079(5) 0.2234(4) 0.4545(4) 0.032(2) Uani 1.00 1 d .
C(13) C 1.1507(5) 0.1611(4) 0.4766(4) 0.034(2) Uani 1.00 1 d .
C(14) C 1.2101(5) 0.1621(4) 0.5398(4) 0.028(2) Uani 1.00 1 d .
C(15) C 1.2252(5) 0.2238(4) 0.5809(4) 0.028(2) Uani 1.00 1 d .
C(16) C 1.0334(5) 0.7014(4) 0.8437(4) 0.0253(19) Uani 1.00 1 d .
C(17) C 1.0443(5) 0.7738(4) 0.8233(4) 0.029(2) Uani 1.00 1 d .
C(18) C 0.9905(5) 0.8253(4) 0.8551(4) 0.034(2) Uani 1.00 1 d .
C(19) C 0.9264(5) 0.8081(4) 0.9047(4) 0.035(2) Uani 1.00 1 d .
C(20) C 0.9155(5) 0.7353(4) 0.9270(4) 0.036(2) Uani 1.00 1 d .
C(21) C 0.9677(5) 0.6843(4) 0.8965(4) 0.030(2) Uani 1.00 1 d .
C(22) C 1.1702(5) 0.3035(4) 0.7779(4) 0.0245(19) Uani 1.00 1 d .
C(23) C 1.0557(5) 0.2330(4) 0.8565(5) 0.028(2) Uani 1.00 1 d .
C(24) C 0.8668(5) 0.3682(4) 0.8295(4) 0.0209(18) Uani 1.00 1 d .
C(25) C 0.9418(5) 0.1486(4) 0.6964(4) 0.0223(18) Uani 1.00 1 d .
C(26) C 0.8330(5) 0.3035(3) 0.7867(4) 0.0207(18) Uani 1.00 1 d .
C(27) C 0.7378(4) 0.2879(4) 0.7807(4) 0.0235(18) Uani 1.00 1 d .
C(28) C 0.7087(5) 0.2263(4) 0.7443(4) 0.026(2) Uani 1.00 1 d .
C(29) C 0.7734(5) 0.1802(4) 0.7162(4) 0.027(2) Uani 1.00 1 d .
C(30) C 0.8677(5) 0.1989(4) 0.7229(4) 0.0227(18) Uani 1.00 1 d .
C(31) C 0.8258(5) 0.4551(4) 0.9188(4) 0.0224(18) Uani 1.00 1 d .
C(32) C 0.8887(5) 0.4459(4) 0.9824(4) 0.0265(19) Uani 1.00 1 d .
C(33) C 0.8942(5) 0.4998(4) 1.0351(4) 0.0264(19) Uani 1.00 1 d .
C(34) C 0.8417(5) 0.5613(4) 1.0271(4) 0.0265(19) Uani 1.00 1 d .
C(35) C 0.7822(5) 0.5687(4) 0.9647(4) 0.030(2) Uani 1.00 1 d .
C(36) C 0.7723(5) 0.5160(4) 0.9113(4) 0.0262(19) Uani 1.00 1 d .
C(37) C 0.9719(5) 0.0326(4) 0.6536(4) 0.0248(19) Uani 1.00 1 d .
C(38) C 1.0343(5) 0.0418(4) 0.5985(4) 0.036(2) Uani 1.00 1 d .
C(39) C 1.0904(5) -0.0137(4) 0.5761(4) 0.036(2) Uani 1.00 1 d .
C(40) C 1.0850(6) -0.0792(4) 0.6104(5) 0.038(2) Uani 1.00 1 d .
C(41) C 1.0220(6) -0.0896(4) 0.6660(5) 0.038(2) Uani 1.00 1 d .
C(42) C 0.9652(5) -0.0355(4) 0.6876(4) 0.031(2) Uani 1.00 1 d .
C(43) C 0.8768(5) 0.3269(4) 0.4728(4) 0.035(2) Uani 1.00 1 d .
C(44) C 0.5854(7) 0.5858(5) 0.5509(5) 0.061(3) Uani 1.00 1 d .
H(1) H 1.3134 0.4310 0.6668 0.033 Uiso 1.00 1 c R
H(2) H 1.3596 0.5311 0.7387 0.036 Uiso 1.00 1 c R
H(3) H 1.2487 0.6024 0.7920 0.026 Uiso 1.00 1 c R
H(4) H 1.0924 0.3286 0.4748 0.031 Uiso 1.00 1 c R
H(5) H 1.0668 0.2232 0.4107 0.039 Uiso 1.00 1 c R
H(6) H 1.1397 0.1182 0.4490 0.041 Uiso 1.00 1 c R
H(7) H 1.2414 0.1194 0.5555 0.034 Uiso 1.00 1 c R
H(8) H 1.2669 0.2237 0.6244 0.034 Uiso 1.00 1 c R
H(9) H 1.0885 0.7868 0.7879 0.035 Uiso 1.00 1 c R
H(10) H 0.9987 0.8740 0.8419 0.041 Uiso 1.00 1 c R
H(11) H 0.8885 0.8443 0.9248 0.042 Uiso 1.00 1 c R
H(12) H 0.8719 0.7230 0.9631 0.043 Uiso 1.00 1 c R
H(13) H 0.9600 0.6358 0.9109 0.036 Uiso 1.00 1 c R
H(14) H 0.6937 0.3192 0.8013 0.028 Uiso 1.00 1 c R
H(15) H 0.6438 0.2153 0.7386 0.032 Uiso 1.00 1 c R
H(16) H 0.7540 0.1367 0.6927 0.032 Uiso 1.00 1 c R
H(17) H 0.9258 0.4039 0.9885 0.032 Uiso 1.00 1 c R
H(18) H 0.9356 0.4945 1.0783 0.032 Uiso 1.00 1 c R
H(19) H 0.8466 0.5979 1.0641 0.032 Uiso 1.00 1 c R
H(20) H 0.7468 0.6114 0.9582 0.036 Uiso 1.00 1 c R
H(21) H 0.7288 0.5216 0.8695 0.031 Uiso 1.00 1 c R
H(22) H 1.0390 0.0872 0.5753 0.044 Uiso 1.00 1 c R
H(23) H 1.1323 -0.0065 0.5373 0.043 Uiso 1.00 1 c R
H(24) H 1.1242 -0.1173 0.5961 0.046 Uiso 1.00 1 c R
H(25) H 1.0184 -0.1351 0.6894 0.045 Uiso 1.00 1 c R
H(26) H 0.9217 -0.0434 0.7250 0.037 Uiso 1.00 1 c R
H(27) H 0.5250 0.6019 0.5252 0.073 Uiso 1.00 1 c R
H(28) H 0.9402 0.3378 0.4966 0.042 Uiso 1.00 1 c R

loop_
_atom_site_aniso_label
_atom_site_aniso_U_11
_atom_site_aniso_U_22
_atom_site_aniso_U_33
_atom_site_aniso_U_12
_atom_site_aniso_U_13
_atom_site_aniso_U_23
Ru(1) 0.0160(3) 0.0145(3) 0.0275(4) 0.0003(3) 0.0010(2) -0.0005(3)
Ru(2) 0.0169(3) 0.0151(3) 0.0251(3) 0.0004(3) -0.0011(2) -0.0005(3)
Cl(3) 0.112(2) 0.074(2) 0.0512(18) 0.0353(19) 0.0262(16) 0.0157(16)
Cl(4) 0.098(2) 0.171(4) 0.117(3) -0.077(2) 0.053(2) -0.056(2)
Cl(5) 0.114(2) 0.092(2) 0.071(2) 0.038(2) 0.0366(18) -0.0098(19)
Cl(6) 0.0720(19) 0.067(2) 0.080(2) 0.0199(17) -0.0109(16) -0.0312(17)
Cl(7) 0.0633(16) 0.0554(17) 0.0373(15) 0.0056(14) -0.0054(12) -0.0036(13)
Cl(8) 0.086(2) 0.088(2) 0.087(2) -0.037(2) 0.0090(18) 0.041(2)
S(1) 0.0179(10) 0.0165(10) 0.0279(12) 0.0010(8) 0.0005(8) -0.0007(9)
S(2) 0.0169(10) 0.0192(11) 0.0372(13) 0.0025(8) 0.0031(9) -0.0049(10)
S(3) 0.0182(10) 0.0187(10) 0.0244(11) -0.0012(8) 0.0019(8) -0.0039(9)
S(4) 0.0177(10) 0.0181(11) 0.0400(14) 0.0005(9) 0.0011(9) -0.0048(10)
O(1) 0.019(3) 0.033(3) 0.040(3) 0.003(2) -0.001(2) 0.009(2)
O(2) 0.043(3) 0.032(3) 0.032(3) 0.004(3) 0.004(2) 0.001(3)
O(3) 0.019(3) 0.024(3) 0.052(4) -0.002(2) -0.010(2) 0.008(2)
O(4) 0.061(4) 0.038(4) 0.030(3) -0.010(3) -0.014(3) 0.010(3)
N(1) 0.021(3) 0.015(3) 0.022(3) 0.002(2) 0.001(2) 0.001(2)
N(2) 0.028(3) 0.026(4) 0.028(4) 0.004(3) 0.004(3) -0.004(3)
N(3) 0.017(3) 0.021(3) 0.023(3) 0.002(2) 0.002(2) 0.001(3)
N(4) 0.015(3) 0.015(3) 0.019(3) -0.003(2) 0.002(2) -0.002(2)
N(5) 0.020(3) 0.018(3) 0.026(4) -0.002(3) 0.004(3) -0.002(3)
N(6) 0.025(3) 0.014(3) 0.032(4) -0.003(3) -0.000(3) -0.008(3)
C(1) 0.026(4) 0.021(4) 0.030(5) 0.008(3) 0.004(3) -0.002(3)
C(2) 0.032(4) 0.018(4) 0.031(5) -0.009(3) 0.004(4) -0.004(4)
C(3) 0.011(3) 0.021(4) 0.026(4) -0.001(3) 0.006(3) -0.000(3)
C(4) 0.017(4) 0.017(4) 0.024(4) 0.005(3) -0.004(3) 0.005(3)
C(5) 0.021(4) 0.016(4) 0.029(4) -0.002(3) 0.009(3) 0.002(3)
C(6) 0.017(4) 0.031(5) 0.034(5) 0.005(4) -0.000(3) -0.002(4)
C(7) 0.019(4) 0.034(5) 0.039(5) -0.004(3) -0.000(3) -0.001(4)
C(8) 0.020(4) 0.016(4) 0.028(4) -0.005(3) -0.004(3) -0.003(3)
C(9) 0.020(4) 0.018(4) 0.021(4) 0.001(3) -0.002(3) 0.005(3)
C(10) 0.026(4) 0.028(4) 0.025(4) 0.004(4) 0.009(3) 0.000(4)
C(11) 0.028(4) 0.025(4) 0.026(5) 0.001(4) 0.001(3) 0.002(4)
C(12) 0.041(5) 0.035(5) 0.020(4) 0.013(4) -0.002(3) -0.008(4)
C(13) 0.036(5) 0.038(5) 0.030(5) 0.005(4) 0.013(4) -0.007(4)
C(14) 0.029(4) 0.033(5) 0.023(5) 0.011(4) 0.010(3) 0.000(4)
C(15) 0.024(4) 0.027(5) 0.033(5) 0.004(4) 0.000(3) -0.009(4)
C(16) 0.019(4) 0.031(5) 0.026(4) 0.007(3) 0.001(3) -0.010(4)
C(17) 0.024(4) 0.028(5) 0.037(5) -0.007(4) 0.005(3) 0.002(4)
C(18) 0.028(4) 0.027(5) 0.048(6) 0.003(4) -0.002(4) -0.001(4)
C(19) 0.027(4) 0.039(5) 0.039(5) 0.015(4) -0.004(4) -0.022(4)
C(20) 0.035(5) 0.043(6) 0.030(5) 0.001(4) 0.011(4) -0.009(4)
C(21) 0.032(4) 0.035(5) 0.023(5) 0.009(4) 0.007(3) 0.001(4)
C(22) 0.032(4) 0.014(4) 0.027(4) 0.009(3) -0.004(3) 0.005(3)
C(23) 0.033(4) 0.014(4) 0.038(5) -0.006(3) 0.003(4) 0.003(4)
C(24) 0.023(4) 0.020(4) 0.021(4) -0.001(3) 0.001(3) 0.006(3)
C(25) 0.027(4) 0.016(4) 0.023(4) 0.005(3) -0.008(3) 0.001(3)
C(26) 0.024(4) 0.016(4) 0.023(4) -0.009(3) 0.007(3) -0.003(3)
C(27) 0.022(4) 0.016(4) 0.033(5) 0.002(3) 0.007(3) 0.005(4)
C(28) 0.013(3) 0.024(4) 0.042(5) 0.001(3) 0.006(3) 0.002(4)
C(29) 0.021(4) 0.021(4) 0.038(5) -0.006(3) -0.004(3) -0.001(4)
C(30) 0.034(4) 0.016(4) 0.018(4) -0.002(3) -0.001(3) 0.002(3)
C(31) 0.021(4) 0.022(4) 0.025(4) -0.003(3) 0.010(3) -0.004(3)
C(32) 0.022(4) 0.020(4) 0.038(5) 0.007(3) 0.002(3) -0.001(4)
C(33) 0.028(4) 0.038(5) 0.013(4) 0.002(4) 0.005(3) -0.006(4)
C(34) 0.030(4) 0.031(5) 0.018(4) -0.003(4) 0.001(3) -0.006(3)
C(35) 0.029(4) 0.025(4) 0.036(5) 0.006(4) 0.015(4) -0.000(4)
C(36) 0.021(4) 0.035(5) 0.023(4) 0.002(3) -0.001(3) -0.001(4)
C(37) 0.018(4) 0.024(4) 0.030(5) 0.006(3) -0.008(3) -0.012(4)
C(38) 0.042(5) 0.031(5) 0.036(5) -0.000(4) -0.003(4) -0.011(4)
C(39) 0.038(5) 0.039(5) 0.030(5) 0.004(4) 0.007(4) -0.011(4)
C(40) 0.042(5) 0.031(5) 0.041(6) 0.006(4) -0.003(4) -0.010(4)
C(41) 0.047(5) 0.022(4) 0.042(6) 0.003(4) -0.020(4) -0.005(4)
C(42) 0.020(4) 0.020(4) 0.051(6) -0.005(4) -0.009(3) 0.005(4)
C(43) 0.042(5) 0.035(5) 0.027(5) -0.003(4) 0.004(4) 0.003(4)
C(44) 0.060(6) 0.067(8) 0.057(7) 0.003(6) 0.010(5) -0.012(6)

loop_
_atom_type_symbol
_atom_type_description
_atom_type_scat_dispersion_real
_atom_type_scat_dispersion_imag
_atom_type_scat_source
C C 0.003 0.002
;
International Tables for Crystallography
(1992, Vol. C, Tables 4.2.6.8 and 6.1.1.4)
;
H H 0.000 0.000
;
International Tables for Crystallography
(1992, Vol. C, Table 6.1.1.4)
;
Cl Cl 0.148 0.159
;
International Tables for Crystallography
(1992, Vol. C, Tables 4.2.6.8 and 6.1.1.4)
;
N N 0.006 0.003
;
International Tables for Crystallography
(1992, Vol. C, Tables 4.2.6.8 and 6.1.1.4)
;
O O 0.011 0.006
;
International Tables for Crystallography
(1992, Vol. C, Tables 4.2.6.8 and 6.1.1.4)
;
Ru Ru -1.259 0.836
;
International Tables for Crystallography
(1992, Vol. C, Tables 4.2.6.8 and 6.1.1.4)
;
S S 0.125 0.123
;
International Tables for Crystallography
(1992, Vol. C, Tables 4.2.6.8 and 6.1.1.4)
;

loop_
_geom_angle_atom_site_label_1
_geom_angle_atom_site_label_2
_geom_angle_atom_site_label_3
_geom_angle
_geom_angle_publ_flag
S(1) Ru(1) S(2) 165.68(6) yes
S(1) Ru(1) S(3) 83.13(6) yes
S(1) Ru(1) N(1) 84.02(17) yes
S(1) Ru(1) C(1) 98.7(2) yes
S(1) Ru(1) C(2) 96.9(2) yes
S(2) Ru(1) S(3) 88.71(7) yes
S(2) Ru(1) N(1) 83.74(17) yes
S(2) Ru(1) C(1) 93.6(2) yes
S(2) Ru(1) C(2) 90.6(2) yes
S(3) Ru(1) N(1) 86.44(16) yes
S(3) Ru(1) C(1) 94.6(2) yes
S(3) Ru(1) C(2) 176.9(2) yes
N(1) Ru(1) C(1) 177.1(2) yes
N(1) Ru(1) C(2) 90.5(2) yes
C(1) Ru(1) C(2) 88.4(3) yes
S(1) Ru(2) S(3) 82.92(6) yes
S(1) Ru(2) S(4) 89.67(7) yes
S(1) Ru(2) N(4) 88.36(16) yes
S(1) Ru(2) C(22) 92.9(2) yes
S(1) Ru(2) C(23) 178.2(2) yes
S(3) Ru(2) S(4) 165.23(6) yes
S(3) Ru(2) N(4) 83.66(16) yes
S(3) Ru(2) C(22) 98.6(2) yes
S(3) Ru(2) C(23) 98.8(2) yes
S(4) Ru(2) N(4) 83.37(16) yes
S(4) Ru(2) C(22) 94.5(2) yes
S(4) Ru(2) C(23) 88.6(2) yes
N(4) Ru(2) C(22) 177.5(2) yes
N(4) Ru(2) C(23) 91.6(2) yes
C(22) Ru(2) C(23) 87.1(3) yes
Ru(1) S(1) Ru(2) 96.99(7) yes
Ru(1) S(1) C(3) 96.6(2) yes
Ru(2) S(1) C(3) 99.8(2) yes
Ru(1) S(2) C(4) 99.0(2) yes
Ru(1) S(3) Ru(2) 96.96(7) yes
Ru(1) S(3) C(24) 99.7(2) yes
Ru(2) S(3) C(24) 97.7(2) yes
Ru(2) S(4) C(25) 99.3(2) yes
Ru(1) N(1) C(5) 121.2(4) yes
Ru(1) N(1) C(9) 120.2(4) yes
C(5) N(1) C(9) 118.6(5) yes
C(3) N(2) C(10) 122.9(6) yes
C(4) N(3) C(16) 123.4(6) yes
Ru(2) N(4) C(26) 120.4(4) yes
Ru(2) N(4) C(30) 120.8(4) yes
C(26) N(4) C(30) 118.7(6) yes
C(24) N(5) C(31) 125.4(6) yes
C(25) N(6) C(37) 120.8(6) yes
Ru(1) C(1) O(1) 177.8(7) yes
Ru(1) C(2) O(2) 179.3(6) yes
S(1) C(3) N(2) 124.7(5) yes
S(1) C(3) C(5) 117.7(5) yes
N(2) C(3) C(5) 117.5(6) yes
S(2) C(4) N(3) 125.5(5) yes
S(2) C(4) C(9) 118.7(5) yes
N(3) C(4) C(9) 115.8(6) yes
N(1) C(5) C(3) 117.5(6) yes
N(1) C(5) C(6) 123.4(6) yes
C(3) C(5) C(6) 119.1(6) yes
C(5) C(6) C(7) 116.8(7) yes
C(6) C(7) C(8) 121.0(7) yes
C(7) C(8) C(9) 119.5(7) yes
N(1) C(9) C(4) 118.3(6) yes
N(1) C(9) C(8) 120.8(6) yes
C(4) C(9) C(8) 120.9(6) yes
N(2) C(10) C(11) 122.8(7) yes
N(2) C(10) C(15) 117.7(6) yes
C(11) C(10) C(15) 119.2(7) yes
C(10) C(11) C(12) 119.2(7) yes
C(11) C(12) C(13) 122.6(7) yes
C(12) C(13) C(14) 118.2(8) yes
C(13) C(14) C(15) 121.3(7) yes
C(10) C(15) C(14) 119.5(7) yes
N(3) C(16) C(17) 117.8(6) yes
N(3) C(16) C(21) 123.5(7) yes
C(17) C(16) C(21) 118.6(7) yes
C(16) C(17) C(18) 119.5(7) yes
C(17) C(18) C(19) 121.4(8) yes
C(18) C(19) C(20) 119.9(8) yes
C(19) C(20) C(21) 119.4(7) yes
C(16) C(21) C(20) 121.2(8) yes
Ru(2) C(22) O(3) 177.0(6) yes
Ru(2) C(23) O(4) 174.5(7) yes
S(3) C(24) N(5) 127.7(6) yes
S(3) C(24) C(26) 116.8(5) yes
N(5) C(24) C(26) 115.5(6) yes
S(4) C(25) N(6) 127.0(5) yes
S(4) C(25) C(30) 118.6(5) yes
N(6) C(25) C(30) 114.3(6) yes
N(4) C(26) C(24) 118.6(6) yes
N(4) C(26) C(27) 121.7(6) yes
C(24) C(26) C(27) 119.6(6) yes
C(26) C(27) C(28) 118.7(6) yes
C(27) C(28) C(29) 120.2(6) yes
C(28) C(29) C(30) 118.7(7) yes
N(4) C(30) C(25) 117.3(6) yes
N(4) C(30) C(29) 121.9(6) yes
C(25) C(30) C(29) 120.7(6) yes
N(5) C(31) C(32) 120.6(6) yes
N(5) C(31) C(36) 118.6(6) yes
C(32) C(31) C(36) 120.2(7) yes
C(31) C(32) C(33) 117.7(7) yes
C(32) C(33) C(34) 122.1(6) yes
C(33) C(34) C(35) 118.6(7) yes
C(34) C(35) C(36) 121.8(7) yes
C(31) C(36) C(35) 119.6(7) yes
N(6) C(37) C(38) 124.2(7) yes
N(6) C(37) C(42) 117.1(6) yes
C(38) C(37) C(42) 118.6(7) yes
C(37) C(38) C(39) 121.6(8) yes
C(38) C(39) C(40) 119.5(8) yes
C(39) C(40) C(41) 119.8(8) yes
C(40) C(41) C(42) 121.1(8) yes
C(37) C(42) C(41) 119.4(7) yes
Cl(6) C(43) Cl(7) 109.6(4) yes
Cl(6) C(43) Cl(8) 111.5(4) yes
Cl(7) C(43) Cl(8) 110.9(4) yes
Cl(3) C(44) Cl(4) 110.0(5) yes
Cl(3) C(44) Cl(5) 111.1(6) yes
Cl(4) C(44) Cl(5) 112.7(5) yes
C(5) C(6) H(1) 121.6 no
C(7) C(6) H(1) 121.6 no
C(6) C(7) H(2) 119.5 no
C(8) C(7) H(2) 119.5 no
C(7) C(8) H(3) 120.3 no
C(9) C(8) H(3) 120.3 no
C(10) C(11) H(4) 120.4 no
C(12) C(11) H(4) 120.4 no
C(11) C(12) H(5) 118.7 no
C(13) C(12) H(5) 118.7 no
C(12) C(13) H(6) 120.9 no
C(14) C(13) H(6) 120.9 no
C(13) C(14) H(7) 119.4 no
C(15) C(14) H(7) 119.4 no
C(10) C(15) H(8) 120.3 no
C(14) C(15) H(8) 120.3 no
C(16) C(17) H(9) 120.2 no
C(18) C(17) H(9) 120.2 no
C(17) C(18) H(10) 119.3 no
C(19) C(18) H(10) 119.3 no
C(18) C(19) H(11) 120.1 no
C(20) C(19) H(11) 120.1 no
C(19) C(20) H(12) 120.3 no
C(21) C(20) H(12) 120.3 no
C(16) C(21) H(13) 119.4 no
C(20) C(21) H(13) 119.4 no
C(26) C(27) H(14) 120.6 no
C(28) C(27) H(14) 120.7 no
C(27) C(28) H(15) 119.9 no
C(29) C(28) H(15) 119.9 no
C(28) C(29) H(16) 120.7 no
C(30) C(29) H(16) 120.7 no
C(31) C(32) H(17) 121.2 no
C(33) C(32) H(17) 121.2 no
C(32) C(33) H(18) 118.9 no
C(34) C(33) H(18) 118.9 no
C(33) C(34) H(19) 120.7 no
C(35) C(34) H(19) 120.7 no
C(34) C(35) H(20) 119.1 no
C(36) C(35) H(20) 119.1 no
C(31) C(36) H(21) 120.2 no
C(35) C(36) H(21) 120.2 no
C(37) C(38) H(22) 119.2 no
C(39) C(38) H(22) 119.2 no
C(38) C(39) H(23) 120.3 no
C(40) C(39) H(23) 120.3 no
C(39) C(40) H(24) 120.1 no
C(41) C(40) H(24) 120.1 no
C(40) C(41) H(25) 119.5 no
C(42) C(41) H(25) 119.5 no
C(37) C(42) H(26) 120.3 no
C(41) C(42) H(26) 120.3 no
Cl(6) C(43) H(28) 108.3 no
Cl(7) C(43) H(28) 108.3 no
Cl(8) C(43) H(28) 108.3 no
Cl(3) C(44) H(27) 107.6 no
Cl(4) C(44) H(27) 107.6 no
Cl(5) C(44) H(27) 107.6 no

loop_
_geom_bond_atom_site_label_1
_geom_bond_atom_site_label_2
_geom_bond_distance
_geom_bond_publ_flag
Ru(1) S(1) 2.3904(19) yes
Ru(1) S(2) 2.364(2) yes
Ru(1) S(3) 2.511(2) yes
Ru(1) N(1) 2.091(5) yes
Ru(1) C(1) 1.887(7) yes
Ru(1) C(2) 1.842(8) yes
Ru(2) S(1) 2.516(2) yes
Ru(2) S(3) 2.396(2) yes
Ru(2) S(4) 2.372(2) yes
Ru(2) N(4) 2.103(5) yes
Ru(2) C(22) 1.882(8) yes
Ru(2) C(23) 1.862(8) yes
Cl(3) C(44) 1.747(10) yes
Cl(4) C(44) 1.764(11) yes
Cl(5) C(44) 1.738(11) yes
Cl(6) C(43) 1.746(9) yes
Cl(7) C(43) 1.749(8) yes
Cl(8) C(43) 1.731(9) yes
S(1) C(3) 1.808(7) yes
S(2) C(4) 1.749(7) yes
S(3) C(24) 1.798(7) yes
S(4) C(25) 1.731(7) yes
O(1) C(1) 1.131(9) yes
O(2) C(2) 1.153(10) yes
O(3) C(22) 1.147(9) yes
O(4) C(23) 1.129(10) yes
N(1) C(5) 1.349(9) yes
N(1) C(9) 1.358(9) yes
N(2) C(3) 1.263(9) yes
N(2) C(10) 1.411(10) yes
N(3) C(4) 1.291(9) yes
N(3) C(16) 1.407(10) yes
N(4) C(26) 1.360(9) yes
N(4) C(30) 1.349(9) yes
N(5) C(24) 1.248(9) yes
N(5) C(31) 1.420(9) yes
N(6) C(25) 1.296(9) yes
N(6) C(37) 1.403(10) yes
C(3) C(5) 1.501(10) yes
C(4) C(9) 1.479(10) yes
C(5) C(6) 1.386(10) yes
C(6) C(7) 1.377(11) yes
C(7) C(8) 1.372(11) yes
C(8) C(9) 1.381(9) yes
C(10) C(11) 1.390(10) yes
C(10) C(15) 1.388(11) yes
C(11) C(12) 1.361(11) yes
C(12) C(13) 1.364(12) yes
C(13) C(14) 1.371(11) yes
C(14) C(15) 1.379(11) yes
C(16) C(17) 1.415(11) yes
C(16) C(21) 1.404(11) yes
C(17) C(18) 1.376(11) yes
C(18) C(19) 1.349(11) yes
C(19) C(20) 1.431(12) yes
C(20) C(21) 1.346(12) yes
C(24) C(26) 1.496(10) yes
C(25) C(30) 1.512(10) yes
C(26) C(27) 1.391(10) yes
C(27) C(28) 1.376(10) yes
C(28) C(29) 1.379(11) yes
C(29) C(30) 1.392(10) yes
C(31) C(32) 1.416(10) yes
C(31) C(36) 1.375(11) yes
C(32) C(33) 1.378(11) yes
C(33) C(34) 1.377(11) yes
C(34) C(35) 1.366(10) yes
C(35) C(36) 1.371(11) yes
C(37) C(38) 1.375(11) yes
C(37) C(42) 1.416(11) yes
C(38) C(39) 1.385(12) yes
C(39) C(40) 1.373(12) yes
C(40) C(41) 1.392(12) yes
C(41) C(42) 1.368(12) yes
C(6) H(1) 0.950 no
C(7) H(2) 0.950 no
C(8) H(3) 0.950 no
C(11) H(4) 0.950 no
C(12) H(5) 0.950 no
C(13) H(6) 0.950 no
C(14) H(7) 0.950 no
C(15) H(8) 0.950 no
C(17) H(9) 0.950 no
C(18) H(10) 0.950 no
C(19) H(11) 0.950 no
C(20) H(12) 0.950 no
C(21) H(13) 0.950 no
C(27) H(14) 0.950 no
C(28) H(15) 0.950 no
C(29) H(16) 0.950 no
C(32) H(17) 0.950 no
C(33) H(18) 0.950 no
C(34) H(19) 0.950 no
C(35) H(20) 0.950 no
C(36) H(21) 0.950 no
C(38) H(22) 0.950 no
C(39) H(23) 0.950 no
C(40) H(24) 0.950 no
C(41) H(25) 0.950 no
C(42) H(26) 0.950 no
C(43) H(28) 1.000 no
C(44) H(27) 1.000 no

loop_
_geom_contact_atom_site_label_1
_geom_contact_atom_site_label_2
_geom_contact_distance
_geom_contact_site_symmetry_2
Cl(3) O(1) 3.594(6) .
Cl(3) O(4) 3.411(6) 2_656
Cl(3) N(6) 3.357(6) 2_656
Cl(3) C(25) 3.458(8) 2_656
Cl(3) C(42) 3.535(9) 2_656
Cl(4) O(4) 3.424(7) 2_656
Cl(4) C(10) 3.402(8) 3_766
Cl(4) C(11) 3.492(8) 3_766
Cl(5) Cl(6) 3.341(4) .
Cl(6) Cl(5) 3.341(4) .
Cl(6) O(2) 3.561(6) .
Cl(7) O(3) 3.381(5) 4_454
Cl(7) N(3) 3.490(6) 3_766
Cl(7) C(4) 3.456(7) 3_766
Cl(7) C(9) 3.550(7) 3_766
O(1) Cl(3) 3.594(6) .
O(2) Cl(6) 3.561(6) .
O(2) O(2) 2.919(8) 3_766
O(2) C(2) 3.380(10) 3_766
O(2) C(11) 3.423(10) 3_766
O(2) C(43) 3.494(10) 3_766
O(3) Cl(7) 3.381(5) 4_555
O(3) C(40) 3.559(10) 2_756
O(4) Cl(3) 3.411(6) 2_646
O(4) Cl(4) 3.424(7) 2_646
O(4) C(19) 3.338(10) 3_767
O(4) C(20) 3.183(10) 3_767
O(4) C(44) 3.193(12) 2_646
N(3) Cl(7) 3.490(6) 3_766
N(3) C(15) 3.416(9) 2_756
N(5) C(13) 3.246(10) 4_455
N(6) Cl(3) 3.357(6) 2_646
N(6) C(36) 3.248(9) 2_646
C(2) O(2) 3.380(10) 3_766
C(4) Cl(7) 3.456(7) 3_766
C(9) Cl(7) 3.550(7) 3_766
C(10) Cl(4) 3.402(8) 3_766
C(11) Cl(4) 3.492(8) 3_766
C(11) O(2) 3.423(10) 3_766
C(11) C(43) 3.583(11) .
C(13) N(5) 3.246(10) 4_554
C(13) C(31) 3.516(11) 4_554
C(14) C(31) 3.551(11) 4_554
C(14) C(32) 3.458(11) 4_554
C(15) N(3) 3.416(9) 2_746
C(19) O(4) 3.338(10) 3_767
C(19) C(28) 3.541(11) 2_656
C(20) O(4) 3.183(10) 3_767
C(20) C(28) 3.448(11) 2_656
C(21) C(28) 3.543(10) 2_656
C(25) Cl(3) 3.458(8) 2_646
C(28) C(19) 3.541(11) 2_646
C(28) C(20) 3.448(11) 2_646
C(28) C(21) 3.543(10) 2_646
C(31) C(13) 3.516(11) 4_455
C(31) C(14) 3.551(11) 4_455
C(32) C(14) 3.458(11) 4_455
C(32) C(33) 3.298(10) 3_767
C(33) C(32) 3.298(10) 3_767
C(33) C(33) 3.339(10) 3_767
C(36) N(6) 3.248(9) 2_656
C(38) C(39) 3.535(11) 3_756
C(39) C(38) 3.535(11) 3_756
C(40) O(3) 3.559(10) 2_746
C(42) Cl(3) 3.535(9) 2_646
C(43) O(2) 3.494(10) 3_766
C(43) C(11) 3.583(11) .
C(44) O(4) 3.193(12) 2_656
Cl(3) H(2) 3.483 1_455
Cl(3) H(10) 3.447 2_646
Cl(3) H(26) 3.008 2_656
Cl(5) H(1) 3.164 3_766
Cl(5) H(27) 3.216 3_666
Cl(6) H(11) 3.475 2_646
Cl(7) H(4) 3.325 .
Cl(7) H(5) 3.053 .
Cl(7) H(9) 3.488 3_766
Cl(8) H(12) 3.024 2_646
Cl(8) H(20) 2.923 2_646
Cl(8) H(24) 3.316 3_756
S(1) H(28) 2.850 .
S(2) H(15) 3.037 2_656
S(2) H(16) 3.254 2_656
S(2) H(18) 3.387 3_767
S(3) H(18) 2.943 3_767
S(3) H(19) 3.090 3_767
S(4) H(2) 3.155 2_746
S(4) H(3) 3.108 2_746
O(1) H(11) 3.174 2_646
O(1) H(26) 3.210 2_656
O(2) H(4) 2.495 3_766
O(2) H(28) 2.864 3_766
O(3) H(9) 2.766 2_746
O(3) H(19) 3.511 3_767
O(3) H(24) 3.000 2_756
O(3) H(25) 3.467 2_756
O(4) H(11) 3.110 3_767
O(4) H(12) 2.804 3_767
O(4) H(27) 2.604 2_646
N(3) H(7) 3.292 2_756
N(3) H(8) 2.625 2_756
N(3) H(18) 3.376 3_767
N(5) H(6) 2.891 4_455
N(5) H(7) 3.549 4_455
N(6) H(20) 3.233 2_646
N(6) H(21) 2.431 2_646
C(2) H(4) 3.376 3_766
C(4) H(18) 2.993 3_767
C(8) H(7) 3.415 2_756
C(9) H(18) 3.339 3_767
C(11) H(28) 2.776 .
C(12) H(14) 3.159 4_554
C(12) H(25) 3.469 3_756
C(12) H(28) 3.332 .
C(13) H(14) 3.240 4_554
C(14) H(3) 3.222 2_746
C(14) H(17) 3.493 4_554
C(15) H(3) 3.214 2_746
C(16) H(8) 2.910 2_756
C(16) H(15) 2.866 2_656
C(17) H(1) 3.573 2_756
C(17) H(8) 2.957 2_756
C(17) H(15) 3.052 2_656
C(17) H(25) 2.938 1_565
C(18) H(1) 3.470 2_756
C(18) H(15) 3.216 2_656
C(18) H(25) 3.092 1_565
C(18) H(26) 3.480 1_565
C(18) H(27) 3.334 4_565
C(19) H(15) 3.201 2_656
C(19) H(27) 3.015 4_565
C(20) H(15) 3.046 2_656
C(21) H(15) 2.869 2_656
C(21) H(16) 3.577 2_656
C(21) H(17) 2.981 3_767
C(22) H(19) 3.388 3_767
C(23) H(12) 3.421 3_767
C(23) H(27) 3.474 2_646
C(25) H(21) 3.556 2_646
C(27) H(5) 3.470 4_455
C(29) H(20) 3.363 2_646
C(29) H(21) 3.337 2_646
C(31) H(6) 3.070 4_455
C(31) H(7) 3.111 4_455
C(31) H(18) 3.537 3_767
C(32) H(7) 2.819 4_455
C(32) H(13) 3.188 3_767
C(32) H(18) 3.007 3_767
C(33) H(7) 3.159 4_455
C(33) H(13) 3.389 3_767
C(33) H(17) 3.189 3_767
C(33) H(18) 3.253 3_767
C(34) H(17) 3.416 3_767
C(34) H(23) 3.181 4_455
C(34) H(24) 3.568 4_455
C(35) H(16) 3.098 2_656
C(35) H(23) 2.818 4_455
C(35) H(24) 3.468 4_455
C(36) H(6) 3.241 4_455
C(36) H(16) 2.932 2_656
C(36) H(23) 3.098 4_455
C(37) H(2) 2.994 2_746
C(37) H(21) 2.883 2_646
C(38) H(2) 3.203 2_746
C(38) H(23) 3.362 3_756
C(39) H(2) 3.441 2_746
C(39) H(22) 3.466 3_756
C(40) H(2) 3.446 2_746
C(40) H(5) 3.466 3_756
C(40) H(6) 3.404 3_756
C(41) H(2) 3.243 2_746
C(41) H(5) 3.086 3_756
C(41) H(6) 3.048 3_756
C(41) H(9) 3.275 1_545
C(41) H(10) 3.243 1_545
C(42) H(2) 3.029 2_746
C(42) H(6) 3.186 3_756
C(42) H(10) 3.241 1_545
C(42) H(14) 3.557 2_646
C(42) H(21) 3.090 2_646
C(43) H(4) 3.082 .
C(43) H(5) 3.567 .
H(1) Cl(5) 3.164 3_766
H(1) C(17) 3.573 2_746
H(1) C(18) 3.470 2_746
H(1) H(9) 3.124 2_746
H(1) H(10) 2.902 2_746
H(2) Cl(3) 3.483 1_655
H(2) S(4) 3.155 2_756
H(2) C(37) 2.994 2_756
H(2) C(38) 3.203 2_756
H(2) C(39) 3.441 2_756
H(2) C(40) 3.446 2_756
H(2) C(41) 3.243 2_756
H(2) C(42) 3.029 2_756
H(2) H(26) 3.452 2_756
H(3) S(4) 3.108 2_756
H(3) C(14) 3.222 2_756
H(3) C(15) 3.214 2_756
H(3) H(7) 2.732 2_756
H(3) H(8) 2.731 2_756
H(4) Cl(7) 3.325 .
H(4) O(2) 2.495 3_766
H(4) C(2) 3.376 3_766
H(4) C(43) 3.082 .
H(4) H(28) 2.240 .
H(5) Cl(7) 3.053 .
H(5) C(27) 3.470 4_554
H(5) C(40) 3.466 3_756
H(5) C(41) 3.086 3_756
H(5) C(43) 3.567 .
H(5) H(14) 2.851 4_554
H(5) H(15) 3.512 4_554
H(5) H(24) 3.371 3_756
H(5) H(25) 2.670 3_756
H(5) H(28) 3.247 .
H(6) N(5) 2.891 4_554
H(6) C(31) 3.070 4_554
H(6) C(36) 3.241 4_554
H(6) C(40) 3.404 3_756
H(6) C(41) 3.048 3_756
H(6) C(42) 3.186 3_756
H(6) H(14) 3.021 4_554
H(6) H(21) 3.269 4_554
H(6) H(25) 3.264 3_756
H(6) H(26) 3.469 3_756
H(7) N(3) 3.292 2_746
H(7) N(5) 3.549 4_554
H(7) C(8) 3.415 2_746
H(7) C(31) 3.111 4_554
H(7) C(32) 2.819 4_554
H(7) C(33) 3.159 4_554
H(7) H(3) 2.732 2_746
H(7) H(17) 2.990 4_554
H(7) H(18) 3.506 4_554
H(8) N(3) 2.625 2_746
H(8) C(16) 2.910 2_746
H(8) C(17) 2.957 2_746
H(8) H(3) 2.731 2_746
H(8) H(9) 2.782 2_746
H(9) Cl(7) 3.488 3_766
H(9) O(3) 2.766 2_756
H(9) C(41) 3.275 1_565
H(9) H(1) 3.124 2_756
H(9) H(8) 2.782 2_756
H(9) H(15) 3.588 2_656
H(9) H(25) 2.453 1_565
H(10) Cl(3) 3.447 2_656
H(10) C(41) 3.243 1_565
H(10) C(42) 3.241 1_565
H(10) H(1) 2.902 2_756
H(10) H(25) 2.753 1_565
H(10) H(26) 2.770 1_565
H(10) H(27) 3.299 4_565
H(11) Cl(6) 3.475 2_656
H(11) O(1) 3.174 2_656
H(11) O(4) 3.110 3_767
H(11) H(27) 2.762 4_565
H(12) Cl(8) 3.024 2_656
H(12) O(4) 2.804 3_767
H(12) C(23) 3.421 3_767
H(12) H(15) 3.591 2_656
H(13) C(32) 3.188 3_767
H(13) C(33) 3.389 3_767
H(13) H(15) 3.325 2_656
H(13) H(16) 3.483 2_656
H(13) H(17) 2.470 3_767
H(13) H(18) 2.859 3_767
H(14) C(12) 3.159 4_455
H(14) C(13) 3.240 4_455
H(14) C(42) 3.557 2_656
H(14) H(5) 2.851 4_455
H(14) H(6) 3.021 4_455
H(14) H(25) 3.165 2_656
H(14) H(26) 3.075 2_656
H(15) S(2) 3.037 2_646
H(15) C(16) 2.866 2_646
H(15) C(17) 3.052 2_646
H(15) C(18) 3.216 2_646
H(15) C(19) 3.201 2_646
H(15) C(20) 3.046 2_646
H(15) C(21) 2.869 2_646
H(15) H(5) 3.512 4_455
H(15) H(9) 3.588 2_646
H(15) H(12) 3.591 2_646
H(15) H(13) 3.325 2_646
H(16) S(2) 3.254 2_646
H(16) C(21) 3.577 2_646
H(16) C(35) 3.098 2_646
H(16) C(36) 2.932 2_646
H(16) H(13) 3.483 2_646
H(16) H(20) 2.732 2_646
H(16) H(21) 2.441 2_646
H(17) C(14) 3.493 4_455
H(17) C(21) 2.981 3_767
H(17) C(33) 3.189 3_767
H(17) C(34) 3.416 3_767
H(17) H(7) 2.990 4_455
H(17) H(13) 2.470 3_767
H(17) H(18) 3.038 3_767
H(17) H(19) 3.439 3_767
H(18) S(2) 3.387 3_767
H(18) S(3) 2.943 3_767
H(18) N(3) 3.376 3_767
H(18) C(4) 2.993 3_767
H(18) C(9) 3.339 3_767
H(18) C(31) 3.537 3_767
H(18) C(32) 3.007 3_767
H(18) C(33) 3.253 3_767
H(18) H(7) 3.506 4_455
H(18) H(13) 2.859 3_767
H(18) H(17) 3.038 3_767
H(18) H(18) 3.437 3_767
H(19) S(3) 3.090 3_767
H(19) O(3) 3.511 3_767
H(19) C(22) 3.388 3_767
H(19) H(17) 3.439 3_767
H(19) H(23) 3.519 4_455
H(19) H(24) 3.285 4_455
H(20) Cl(8) 2.923 2_656
H(20) N(6) 3.233 2_656
H(20) C(29) 3.363 2_656
H(20) H(16) 2.732 2_656
H(20) H(23) 2.964 4_455
H(20) H(24) 3.102 4_455
H(21) N(6) 2.431 2_656
H(21) C(25) 3.556 2_656
H(21) C(29) 3.337 2_656
H(21) C(37) 2.883 2_656
H(21) C(42) 3.090 2_656
H(21) H(6) 3.269 4_455
H(21) H(16) 2.441 2_656
H(21) H(23) 3.377 4_455
H(21) H(26) 2.921 2_656
H(22) C(39) 3.466 3_756
H(22) H(23) 3.425 3_756
H(23) C(34) 3.181 4_554
H(23) C(35) 2.818 4_554
H(23) C(36) 3.098 4_554
H(23) C(38) 3.362 3_756
H(23) H(19) 3.519 4_554
H(23) H(20) 2.964 4_554
H(23) H(21) 3.377 4_554
H(23) H(22) 3.425 3_756
H(24) Cl(8) 3.316 3_756
H(24) O(3) 3.000 2_746
H(24) C(34) 3.568 4_554
H(24) C(35) 3.468 4_554
H(24) H(5) 3.371 3_756
H(24) H(19) 3.285 4_554
H(24) H(20) 3.102 4_554
H(25) O(3) 3.467 2_746
H(25) C(12) 3.469 3_756
H(25) C(17) 2.938 1_545
H(25) C(18) 3.092 1_545
H(25) H(5) 2.670 3_756
H(25) H(6) 3.264 3_756
H(25) H(9) 2.453 1_545
H(25) H(10) 2.753 1_545
H(25) H(14) 3.165 2_646
H(26) Cl(3) 3.008 2_646
H(26) O(1) 3.210 2_646
H(26) C(18) 3.480 1_545
H(26) H(2) 3.452 2_746
H(26) H(6) 3.469 3_756
H(26) H(10) 2.770 1_545
H(26) H(14) 3.075 2_646
H(26) H(21) 2.921 2_646
H(27) Cl(5) 3.216 3_666
H(27) O(4) 2.604 2_656
H(27) C(18) 3.334 4_464
H(27) C(19) 3.015 4_464
H(27) C(23) 3.474 2_656
H(27) H(10) 3.299 4_464
H(27) H(11) 2.762 4_464
H(28) S(1) 2.850 .
H(28) O(2) 2.864 3_766
H(28) C(11) 2.776 .
H(28) C(12) 3.332 .
H(28) H(4) 2.240 .
H(28) H(5) 3.247 .

loop_
_geom_torsion_atom_site_label_1
_geom_torsion_atom_site_label_2
_geom_torsion_atom_site_label_3
_geom_torsion_atom_site_label_4
_geom_torsion
S(1) Ru(1) S(2) C(4) 31.1(4)
S(2) Ru(1) S(1) Ru(2) 56.2(3)
S(2) Ru(1) S(1) C(3) -44.6(4)
S(1) Ru(1) S(3) Ru(2) -0.48(6)
S(1) Ru(1) S(3) C(24) -99.5(2)
S(3) Ru(1) S(1) Ru(2) 0.46(6)
S(3) Ru(1) S(1) C(3) -100.3(2)
S(1) Ru(1) N(1) C(5) 10.3(5)
S(1) Ru(1) N(1) C(9) -170.6(5)
N(1) Ru(1) S(1) Ru(2) 87.57(17)
N(1) Ru(1) S(1) C(3) -13.2(2)
S(1) Ru(1) C(1) O(1) -166(18)
C(1) Ru(1) S(1) Ru(2) -93.2(2)
C(1) Ru(1) S(1) C(3) 166.0(3)
S(1) Ru(1) C(2) O(2) 157(66)
C(2) Ru(1) S(1) Ru(2) 177.4(2)
C(2) Ru(1) S(1) C(3) 76.6(3)
S(2) Ru(1) S(3) Ru(2) -168.68(7)
S(2) Ru(1) S(3) C(24) 92.3(2)
S(3) Ru(1) S(2) C(4) 86.3(2)
S(2) Ru(1) N(1) C(5) -177.2(5)
S(2) Ru(1) N(1) C(9) 2.0(5)
N(1) Ru(1) S(2) C(4) -0.3(3)
S(2) Ru(1) C(1) O(1) 22(18)
C(1) Ru(1) S(2) C(4) -179.2(3)
S(2) Ru(1) C(2) O(2) -36(66)
C(2) Ru(1) S(2) C(4) -90.8(3)
S(3) Ru(1) N(1) C(5) 93.7(5)
S(3) Ru(1) N(1) C(9) -87.1(5)
N(1) Ru(1) S(3) Ru(2) -84.88(17)
N(1) Ru(1) S(3) C(24) 176.1(3)
S(3) Ru(1) C(1) O(1) 111(18)
C(1) Ru(1) S(3) Ru(2) 97.8(2)
C(1) Ru(1) S(3) C(24) -1.3(3)
S(3) Ru(1) C(2) O(2) -112(63)
C(2) Ru(1) S(3) Ru(2) -92(4)
C(2) Ru(1) S(3) C(24) 169(4)
N(1) Ru(1) C(1) O(1) -1(20)
C(1) Ru(1) N(1) C(5) -154(5)
C(1) Ru(1) N(1) C(9) 25(5)
N(1) Ru(1) C(2) O(2) -119(66)
C(2) Ru(1) N(1) C(5) -86.6(5)
C(2) Ru(1) N(1) C(9) 92.5(5)
C(1) Ru(1) C(2) O(2) 58(66)
C(2) Ru(1) C(1) O(1) -69(18)
S(1) Ru(2) S(3) Ru(1) 0.45(6)
S(1) Ru(2) S(3) C(24) 101.3(2)
S(3) Ru(2) S(1) Ru(1) -0.48(6)
S(3) Ru(2) S(1) C(3) 97.5(2)
S(1) Ru(2) S(4) C(25) -93.9(2)
S(4) Ru(2) S(1) Ru(1) 166.71(6)
S(4) Ru(2) S(1) C(3) -95.4(2)
S(1) Ru(2) N(4) C(26) -91.1(5)
S(1) Ru(2) N(4) C(30) 92.7(5)
N(4) Ru(2) S(1) Ru(1) 83.33(17)
N(4) Ru(2) S(1) C(3) -178.7(3)
S(1) Ru(2) C(22) O(3) -153(13)
C(22) Ru(2) S(1) Ru(1) -98.8(2)
C(22) Ru(2) S(1) C(3) -0.9(3)
S(1) Ru(2) C(23) O(4) 46(13)
C(23) Ru(2) S(1) Ru(1) 171(7)
C(23) Ru(2) S(1) C(3) -91(7)
S(3) Ru(2) S(4) C(25) -34.3(4)
S(4) Ru(2) S(3) Ru(1) -60.0(3)
S(4) Ru(2) S(3) C(24) 40.9(4)
S(3) Ru(2) N(4) C(26) -8.0(5)
S(3) Ru(2) N(4) C(30) 175.7(5)
N(4) Ru(2) S(3) Ru(1) -88.67(16)
N(4) Ru(2) S(3) C(24) 12.2(2)
S(3) Ru(2) C(22) O(3) 124(13)
C(22) Ru(2) S(3) Ru(1) 92.4(2)
C(22) Ru(2) S(3) C(24) -166.8(3)
S(3) Ru(2) C(23) O(4) -143(7)
C(23) Ru(2) S(3) Ru(1) -179.3(2)
C(23) Ru(2) S(3) C(24) -78.4(3)
S(4) Ru(2) N(4) C(26) 179.1(5)
S(4) Ru(2) N(4) C(30) 2.8(5)
N(4) Ru(2) S(4) C(25) -5.5(3)
S(4) Ru(2) C(22) O(3) -63(13)
C(22) Ru(2) S(4) C(25) 173.2(3)
S(4) Ru(2) C(23) O(4) 50(7)
C(23) Ru(2) S(4) C(25) 86.2(3)
N(4) Ru(2) C(22) O(3) -32(18)
C(22) Ru(2) N(4) C(26) 148(6)
C(22) Ru(2) N(4) C(30) -28(6)
N(4) Ru(2) C(23) O(4) 133(7)
C(23) Ru(2) N(4) C(26) 90.7(5)
C(23) Ru(2) N(4) C(30) -85.6(5)
C(22) Ru(2) C(23) O(4) -45(7)
C(23) Ru(2) C(22) O(3) 26(13)
Ru(1) S(1) C(3) N(2) -166.7(6)
Ru(1) S(1) C(3) C(5) 17.8(5)
Ru(2) S(1) C(3) N(2) 95.0(6)
Ru(2) S(1) C(3) C(5) -80.5(5)
Ru(1) S(2) C(4) N(3) 175.5(6)
Ru(1) S(2) C(4) C(9) -1.2(6)
Ru(1) S(3) C(24) N(5) -97.0(7)
Ru(1) S(3) C(24) C(26) 81.1(5)
Ru(2) S(3) C(24) N(5) 164.5(6)
Ru(2) S(3) C(24) C(26) -17.4(5)
Ru(2) S(4) C(25) N(6) -167.6(6)
Ru(2) S(4) C(25) C(30) 8.6(6)
Ru(1) N(1) C(5) C(3) -1.1(8)
Ru(1) N(1) C(5) C(6) -179.7(5)
Ru(1) N(1) C(9) C(4) -3.3(8)
Ru(1) N(1) C(9) C(8) 179.0(5)
C(5) N(1) C(9) C(4) 175.9(6)
C(5) N(1) C(9) C(8) -1.9(10)
C(9) N(1) C(5) C(3) 179.8(6)
C(9) N(1) C(5) C(6) 1.1(10)
C(3) N(2) C(10) C(11) 70.5(10)
C(3) N(2) C(10) C(15) -115.8(8)
C(10) N(2) C(3) S(1) 2.0(10)
C(10) N(2) C(3) C(5) 177.5(6)
C(4) N(3) C(16) C(17) -130.2(7)
C(4) N(3) C(16) C(21) 53.4(10)
C(16) N(3) C(4) S(2) 3.4(10)
C(16) N(3) C(4) C(9) -179.9(5)
Ru(2) N(4) C(26) C(24) -1.5(8)
Ru(2) N(4) C(26) C(27) -179.4(5)
Ru(2) N(4) C(30) C(25) 1.9(8)
Ru(2) N(4) C(30) C(29) 178.6(5)
C(26) N(4) C(30) C(25) -174.4(6)
C(26) N(4) C(30) C(29) 2.2(10)
C(30) N(4) C(26) C(24) 174.9(6)
C(30) N(4) C(26) C(27) -3.1(10)
C(24) N(5) C(31) C(32) -61.3(10)
C(24) N(5) C(31) C(36) 127.4(8)
C(31) N(5) C(24) S(3) -9.2(11)
C(31) N(5) C(24) C(26) 172.7(6)
C(25) N(6) C(37) C(38) -52.5(10)
C(25) N(6) C(37) C(42) 130.4(7)
C(37) N(6) C(25) S(4) -1.2(10)
C(37) N(6) C(25) C(30) -177.4(6)
S(1) C(3) C(5) N(1) -13.4(9)
S(1) C(3) C(5) C(6) 165.3(5)
N(2) C(3) C(5) N(1) 170.7(6)
N(2) C(3) C(5) C(6) -10.6(10)
S(2) C(4) C(9) N(1) 2.9(9)
S(2) C(4) C(9) C(8) -179.4(5)
N(3) C(4) C(9) N(1) -174.1(6)
N(3) C(4) C(9) C(8) 3.7(10)
N(1) C(5) C(6) C(7) -0.0(10)
C(3) C(5) C(6) C(7) -178.7(7)
C(5) C(6) C(7) C(8) -0.3(9)
C(6) C(7) C(8) C(9) -0.4(9)
C(7) C(8) C(9) N(1) 1.5(11)
C(7) C(8) C(9) C(4) -176.2(7)
N(2) C(10) C(11) C(12) 177.2(7)
N(2) C(10) C(15) C(14) -176.7(7)
C(11) C(10) C(15) C(14) -2.8(11)
C(15) C(10) C(11) C(12) 3.6(11)
C(10) C(11) C(12) C(13) -2.2(12)
C(11) C(12) C(13) C(14) -0.2(9)
C(12) C(13) C(14) C(15) 1.1(12)
C(13) C(14) C(15) C(10) 0.4(10)
N(3) C(16) C(17) C(18) -177.0(6)
N(3) C(16) C(21) C(20) 176.8(7)
C(17) C(16) C(21) C(20) 0.4(10)
C(21) C(16) C(17) C(18) -0.3(9)
C(16) C(17) C(18) C(19) -1.0(12)
C(17) C(18) C(19) C(20) 2.1(12)
C(18) C(19) C(20) C(21) -2.0(12)
C(19) C(20) C(21) C(16) 0.7(11)
S(3) C(24) C(26) N(4) 14.6(9)
S(3) C(24) C(26) C(27) -167.4(5)
N(5) C(24) C(26) N(4) -167.1(6)
N(5) C(24) C(26) C(27) 10.9(10)
S(4) C(25) C(30) N(4) -7.9(9)
S(4) C(25) C(30) C(29) 175.4(6)
N(6) C(25) C(30) N(4) 168.7(6)
N(6) C(25) C(30) C(29) -8.0(10)
N(4) C(26) C(27) C(28) 1.2(11)
C(24) C(26) C(27) C(28) -176.8(6)
C(26) C(27) C(28) C(29) 1.6(11)
C(27) C(28) C(29) C(30) -2.4(11)
C(28) C(29) C(30) N(4) 0.5(10)
C(28) C(29) C(30) C(25) 177.0(7)
N(5) C(31) C(32) C(33) -171.6(6)
N(5) C(31) C(36) C(35) 173.2(7)
C(32) C(31) C(36) C(35) 1.9(11)
C(36) C(31) C(32) C(33) -0.5(11)
C(31) C(32) C(33) C(34) -0.5(11)
C(32) C(33) C(34) C(35) 0.0(11)
C(33) C(34) C(35) C(36) 1.4(12)
C(34) C(35) C(36) C(31) -2.4(12)
N(6) C(37) C(38) C(39) -177.4(7)
N(6) C(37) C(42) C(41) 178.7(7)
C(38) C(37) C(42) C(41) 1.4(11)
C(42) C(37) C(38) C(39) -0.3(9)
C(37) C(38) C(39) C(40) -1.1(12)
C(38) C(39) C(40) C(41) 1.4(12)
C(39) C(40) C(41) C(42) -0.3(10)
C(40) C(41) C(42) C(37) -1.1(12)
